data_7108130
loop_
_publ_author_name
'Christina Y. Tang'
'Nicholas Phillips'
'Joshua I. Bates'
'Amber L. Thompson'
'Matthias J. Gutmann'
'Simon Aldridge'

_publ_section_title
;
 Dimethylamine borane dehydrogenation chemistry: syntheses, X-ray and
 neutron diffraction studies of 18-electron aminoborane and 14-electron
 aminoboryl complexes
;
_journal_name_full Chem.Commun.
_journal_page_first 8096
_journal_paper_doi 10.1039/c2cc33361a
_journal_volume 48
_journal_year 2012
_chemical_formula_moiety 'C44 H57 B N5 Rh, C32 H12 B F24'
_chemical_formula_sum 'C76 H69 B2 F24 N5 Rh'
_chemical_formula_weight 1632.90
_chemical_melting_point ?
_space_group_IT_number 13
_symmetry_cell_setting monoclinic
_symmetry_space_group_name_Hall '-P 2yac'
_symmetry_space_group_name_H-M 'P 1 2/n 1'
_atom_sites_solution_hydrogens geom
_atom_sites_solution_primary 'Refinement of known model'
_atom_sites_solution_secondary difmap
_audit_creation_method SHELXL-97
_cell_angle_alpha 90.00
_cell_angle_beta 93.2840(10)
_cell_angle_gamma 90.00
_cell_formula_units_Z 2
_cell_length_a 12.7649(2)
_cell_length_b 14.1705(2)
_cell_length_c 21.1902(4)
_cell_measurement_temperature 150(2)
_cell_volume 3826.70(11)
_computing_cell_refinement SXD2001
_computing_data_collection SXD2001
_computing_data_reduction SXD2001
_computing_structure_refinement 'SHELXL-97 (Sheldrick, 1997)'
_computing_structure_solution 'Refinement of known model'
_diffrn_ambient_temperature 150(2)
_diffrn_measured_fraction_theta_full 0.034
_diffrn_measured_fraction_theta_max 0.034
_diffrn_measurement_device_type 'SXD at ISIS neutron source'
_diffrn_measurement_method 'time-of-flight Laue diffraction'
_diffrn_radiation_monochromator none
_diffrn_radiation_probe neutron
_diffrn_radiation_source 'ISIS spallation neutron source'
_diffrn_radiation_type Neutron
_diffrn_radiation_wavelength Laue
_diffrn_reflns_av_R_equivalents 0.0000
_diffrn_reflns_av_sigmaI/netI 0.0459
_diffrn_reflns_limit_h_max 34
_diffrn_reflns_limit_h_min -18
_diffrn_reflns_limit_k_max 35
_diffrn_reflns_limit_k_min -15
_diffrn_reflns_limit_l_max 38
_diffrn_reflns_limit_l_min -30
_diffrn_reflns_number 7166
_diffrn_reflns_theta_full 83.06
_diffrn_reflns_theta_max 83.06
_diffrn_reflns_theta_min 8.09
_diffrn_standards_decay_% 0
_diffrn_standards_interval_count 0
_diffrn_standards_interval_time 0
_diffrn_standards_number 0
_exptl_absorpt_coefficient_mu 0.159
_exptl_absorpt_correction_T_max 0.7420
_exptl_absorpt_correction_T_min 0.5042
_exptl_absorpt_correction_type numerical
_exptl_absorpt_process_details
;
Calculated using custom ISIS software program SXD-2001.
;
_exptl_crystal_colour clear_intense_yellow
_exptl_crystal_density_diffrn 1.417
_exptl_crystal_density_meas ?
_exptl_crystal_density_method 'not measured'
_exptl_crystal_description block
_exptl_crystal_F_000 892
_exptl_crystal_size_max 5.00
_exptl_crystal_size_mid 3.00
_exptl_crystal_size_min 2.00
_refine_diff_density_max 1.238
_refine_diff_density_min -1.139
_refine_diff_density_rms 0.232
_refine_ls_extinction_coef 0.00334(12)
_refine_ls_extinction_expression Fc^*^=kFc[1+0.001xFc^2^\l^3^/sin(2\q)]^-1/4^
_refine_ls_extinction_method SHELXL
_refine_ls_goodness_of_fit_ref 1.055
_refine_ls_hydrogen_treatment anisotropic
_refine_ls_matrix_type full
_refine_ls_number_parameters 820
_refine_ls_number_reflns 7166
_refine_ls_number_restraints 1200
_refine_ls_restrained_S_all 1.086
_refine_ls_R_factor_all 0.0944
_refine_ls_R_factor_gt 0.0944
_refine_ls_shift/su_max 0.000
_refine_ls_shift/su_mean 0.000
_refine_ls_structure_factor_coef Fsqd
_refine_ls_weighting_details 'calc w=1/[\s^2^(Fo^2^)+(0.1764P)^2^+93.0533P] where P=(Fo^2^+2Fc^2^)/3'
_refine_ls_weighting_scheme calc
_refine_ls_wR_factor_gt 0.2349
_refine_ls_wR_factor_ref 0.2349
_reflns_number_gt 7166
_reflns_number_total 7166
_reflns_threshold_expression >2sigma(I)
_cod_data_source_file c2cc33361a.txt
_cod_data_source_block 3-Neutron
_cod_depositor_comments
;
The following automatic conversions were performed:

'_chemical_melting_point' value 'not measured' was changed to '?' -
the value is undefined or not given.

Automatic conversion script
Id: cif_fix_values 1715 2011-07-08 13:25:40Z adriana 

The following automatic conversions were performed:

'_exptl_crystal_density_meas' value 'not measured' was changed to '?'
- the value is perceived as not measured.

Automatic conversion script
Id: cif_fix_values 3008 2015-01-20 13:52:24Z robertas 
;
_cod_original_sg_symbol_H-M 'P 2/n '
_cod_database_code 7108130

loop_
_symmetry_equiv_pos_as_xyz
'x, y, z'
'-x+1/2, y, -z+1/2'
'-x, -y, -z'
'x-1/2, -y, z-1/2'

loop_
_atom_site_label
_atom_site_type_symbol
_atom_site_fract_x
_atom_site_fract_y
_atom_site_fract_z
_atom_site_U_iso_or_equiv
_atom_site_adp_type
_atom_site_occupancy
_atom_site_symmetry_multiplicity
_atom_site_calc_flag
_atom_site_refinement_flags
_atom_site_disorder_assembly
_atom_site_disorder_group
Rh1 Rh 0.2500 0.1549(5) 0.7500 0.0253(16) Uani 1 2 d SU . .
H1 H 0.2472(18) 0.149(2) 0.8160(12) 0.170(11) Uani 1 1 d . . .
C2 C 0.4096(4) 0.1599(4) 0.7531(2) 0.0327(12) Uani 1 1 d . A .
N3 N 0.4811(3) 0.1214(3) 0.79637(17) 0.0386(10) Uani 1 1 d . . .
C4 C 0.5835(5) 0.1457(5) 0.7827(3) 0.0571(18) Uani 1 1 d . A .
H4 H 0.6500(10) 0.1229(12) 0.8124(7) 0.086(5) Uani 1 1 d . . .
C5 C 0.5761(5) 0.1992(5) 0.7302(3) 0.063(2) Uani 1 1 d . . .
H5 H 0.6355(11) 0.2344(14) 0.7025(7) 0.094(5) Uani 1 1 d . . .
N6 N 0.4702(3) 0.2073(3) 0.71303(19) 0.0446(10) Uani 1 1 d . A .
C7 C 0.4533(4) 0.0645(4) 0.8479(2) 0.0324(12) Uani 1 1 d . A .
C8 C 0.4117(5) 0.1064(4) 0.9012(2) 0.0439(14) Uani 1 1 d U . .
C9 C 0.3807(5) 0.0486(4) 0.9491(3) 0.0481(15) Uani 1 1 d . A .
H9 H 0.3471(14) 0.0818(12) 0.9896(6) 0.098(6) Uani 1 1 d . . .
C10 C 0.3908(5) -0.0481(4) 0.9465(3) 0.0488(15) Uani 1 1 d U . .
C11 C 0.4353(5) -0.0884(5) 0.8939(3) 0.0436(15) Uani 1 1 d . A .
H11 H 0.4471(13) -0.1656(11) 0.8917(6) 0.081(4) Uani 1 1 d . . .
C12 C 0.4678(5) -0.0325(4) 0.8449(3) 0.0480(16) Uani 1 1 d U . .
C13 C 0.3986(6) 0.2147(5) 0.9055(3) 0.069(2) Uani 1 1 d DU A .
H13A H 0.4594(13) 0.2515(12) 0.8868(8) 0.116(4) Uani 1 1 d DU . .
H13B H 0.3307(11) 0.2376(13) 0.8797(8) 0.115(4) Uani 1 1 d DU . .
H13C H 0.3889(15) 0.2336(12) 0.9514(6) 0.116(4) Uani 1 1 d DU . .
C14 C 0.3509(6) -0.1121(5) 0.9982(3) 0.0641(19) Uani 1 1 d DU A .
H14A H 0.3752(13) -0.0866(10) 1.0433(5) 0.101(4) Uani 1 1 d DU . .
H14B H 0.2688(9) -0.1131(12) 0.9976(8) 0.108(4) Uani 1 1 d DU . .
H14C H 0.3762(14) -0.1809(9) 0.9959(8) 0.111(4) Uani 1 1 d DU . .
C15 C 0.5183(6) -0.0756(5) 0.7883(3) 0.072(2) Uani 1 1 d DU A .
H15A H 0.4790(13) -0.0556(11) 0.7463(6) 0.101(4) Uani 1 1 d DU . .
H15B H 0.5954(10) -0.0559(12) 0.7857(8) 0.104(4) Uani 1 1 d DU . .
H15C H 0.5154(13) -0.1488(8) 0.7907(7) 0.101(4) Uani 1 1 d DU . .
C16 C 0.4280(5) 0.2574(4) 0.6582(3) 0.0475(15) Uani 1 1 d . . .
C17 C 0.4222(7) 0.2139(6) 0.6005(3) 0.086(3) Uani 1 1 d U A .
C18 C 0.3836(7) 0.2665(6) 0.5489(3) 0.081(3) Uani 1 1 d . . .
H18 H 0.380(2) 0.2339(18) 0.5021(7) 0.149(11) Uani 1 1 d . . .
C19 C 0.3463(5) 0.3561(5) 0.5543(3) 0.062(2) Uani 1 1 d U A .
C20 C 0.3492(7) 0.3983(6) 0.6137(3) 0.068(2) Uani 1 1 d . . .
H20 H 0.319(2) 0.4696(15) 0.6197(9) 0.119(7) Uani 1 1 d . . .
C21 C 0.3900(6) 0.3503(5) 0.6672(3) 0.0583(17) Uani 1 1 d U A .
C22 C 0.4815(11) 0.1267(8) 0.5907(4) 0.148(4) Uani 1 1 d DU . .
H22A H 0.491(2) 0.0796(13) 0.6274(7) 0.171(6) Uani 1 1 d DU . .
H22B H 0.455(2) 0.0902(14) 0.5504(7) 0.170(6) Uani 1 1 d DU . .
H22C H 0.5550(14) 0.1527(18) 0.5814(12) 0.177(6) Uani 1 1 d DU . .
C23 C 0.2992(7) 0.4106(6) 0.4969(4) 0.092(3) Uani 1 1 d DU . .
H23A H 0.3365(15) 0.3984(14) 0.4567(6) 0.149(5) Uani 1 1 d DU . .
H23B H 0.2204(11) 0.3905(17) 0.4871(9) 0.150(5) Uani 1 1 d DU . .
H23C H 0.293(2) 0.4819(10) 0.5062(8) 0.149(5) Uani 1 1 d DU . .
C24 C 0.3976(9) 0.3977(6) 0.7328(4) 0.103(3) Uani 1 1 d DU . .
H24A H 0.3681(16) 0.4659(10) 0.7299(8) 0.128(4) Uani 1 1 d DU . .
H24B H 0.3583(16) 0.3604(11) 0.7650(7) 0.127(4) Uani 1 1 d DU . .
H24C H 0.4752(11) 0.4018(14) 0.7489(9) 0.131(4) Uani 1 1 d DU . .
B48 B 0.2453(15) 0.0182(9) 0.7352(6) 0.049(4) Uiso 0.50 1 d PU A -1
H48 H 0.280(2) -0.004(2) 0.6711(13) 0.063(6) Uiso 0.50 1 d PU B -1
N49 N 0.2216(8) -0.0579(8) 0.7733(5) 0.066(3) Uiso 0.50 1 d PDU A -1
C50 C 0.2251(12) -0.1575(11) 0.7503(9) 0.097(5) Uiso 0.50 1 d PDU A -1
H50A H 0.237(3) -0.162(2) 0.7011(10) 0.126(8) Uiso 0.50 1 d PDU C -1
H50B H 0.2880(19) -0.1957(17) 0.7710(16) 0.116(9) Uiso 0.50 1 d PDU D -1
H50C H 0.1580(18) -0.1963(18) 0.7569(16) 0.123(8) Uiso 0.50 1 d PDU E -1
C51 C 0.1821(12) -0.0422(10) 0.8389(7) 0.078(4) Uiso 0.50 1 d PDU A -1
H51A H 0.182(2) 0.0250(13) 0.8596(16) 0.100(7) Uiso 0.50 1 d PDU F -1
H51B H 0.1047(15) -0.066(2) 0.8391(15) 0.103(7) Uiso 0.50 1 d PDU G -1
H51C H 0.225(2) -0.0851(19) 0.8703(14) 0.112(7) Uiso 0.50 1 d PDU H -1
B60 B 0.2500 0.3656(6) 0.2500 0.0226(17) Uani 1 2 d S . .
C61 C 0.1880(4) 0.4311(3) 0.2997(2) 0.0258(11) Uani 1 1 d . . .
C62 C 0.2328(4) 0.5141(3) 0.3261(2) 0.0258(11) Uani 1 1 d . . .
H62 H 0.3079(9) 0.5371(8) 0.3087(5) 0.053(3) Uani 1 1 d . . .
C63 C 0.1880(4) 0.5632(3) 0.3742(2) 0.0281(11) Uani 1 1 d . . .
C64 C 0.0947(4) 0.5343(4) 0.3986(3) 0.0359(13) Uani 1 1 d . . .
H64A H 0.0604(11) 0.5714(10) 0.4348(6) 0.064(3) Uani 1 1 d . . .
C65 C 0.0469(4) 0.4523(4) 0.3727(2) 0.0359(13) Uani 1 1 d U I .
C66 C 0.0941(4) 0.4011(4) 0.3256(2) 0.0306(12) Uani 1 1 d . . .
H66 H 0.0581(9) 0.3369(10) 0.3080(6) 0.062(4) Uani 1 1 d . . .
C67 C 0.2434(5) 0.6490(4) 0.4020(2) 0.0442(15) Uani 1 1 d D . .
F68 F 0.3474(7) 0.6403(7) 0.4040(6) 0.104(4) Uani 1 1 d D . .
F69 F 0.2223(9) 0.6662(7) 0.4599(4) 0.096(4) Uani 1 1 d D . .
F70 F 0.2260(12) 0.7245(7) 0.3675(6) 0.118(5) Uani 1 1 d D . .
C71 C -0.0511(5) 0.4158(5) 0.3998(3) 0.0607(17) Uani 1 1 d DU . .
F72 F -0.0260(9) 0.3566(10) 0.4499(6) 0.085(4) Uani 0.752(17) 1 d PDU I 1
F73 F -0.1087(10) 0.4811(9) 0.4245(7) 0.086(4) Uani 0.752(17) 1 d PDU I 1
F74 F -0.1071(9) 0.3615(10) 0.3609(5) 0.078(4) Uani 0.752(17) 1 d PDU I 1
F721 F -0.053(3) 0.3275(12) 0.4174(18) 0.078(4) Uiso 0.248(17) 1 d PDU I 2
F731 F -0.079(4) 0.468(2) 0.4478(12) 0.078(4) Uiso 0.248(17) 1 d PDU I 2
F741 F -0.122(2) 0.430(3) 0.3527(12) 0.078(4) Uiso 0.248(17) 1 d PDU I 2
C75 C 0.1715(4) 0.3007(4) 0.2042(2) 0.0280(11) Uani 1 1 d . . .
C76 C 0.0705(4) 0.3303(4) 0.1823(2) 0.0355(12) Uani 1 1 d . . .
H76 H 0.0403(10) 0.3955(9) 0.1984(6) 0.058(3) Uani 1 1 d . . .
C77 C 0.0099(5) 0.2750(4) 0.1393(3) 0.0439(14) Uani 1 1 d U J .
C78 C 0.0460(5) 0.1897(4) 0.1165(2) 0.0436(15) Uani 1 1 d . . .
H78 H -0.0016(11) 0.1477(10) 0.0833(6) 0.073(4) Uani 1 1 d . . .
C79 C 0.1478(4) 0.1612(4) 0.1366(2) 0.0331(12) Uani 1 1 d . . .
C80 C 0.2078(5) 0.2164(4) 0.1792(2) 0.0293(12) Uani 1 1 d . . .
H80 H 0.2869(10) 0.1913(8) 0.1929(5) 0.046(3) Uani 1 1 d . . .
C81 C -0.0950(6) 0.3132(5) 0.1157(3) 0.0767(19) Uani 1 1 d DU . .
F82 F -0.104(5) 0.333(5) 0.0541(10) 0.085(5) Uiso 0.15(2) 1 d PDU J 1
F83 F -0.136(5) 0.386(3) 0.145(3) 0.085(5) Uiso 0.15(2) 1 d PDU J 1
F84 F -0.161(4) 0.241(3) 0.124(3) 0.085(5) Uiso 0.15(2) 1 d PDU J 1
F821 F -0.0824(11) 0.3824(10) 0.0721(6) 0.097(4) Uani 0.85(2) 1 d PDU J 2
F831 F -0.1479(9) 0.3505(10) 0.1612(5) 0.081(3) Uani 0.85(2) 1 d PDU J 2
F841 F -0.1536(10) 0.2490(8) 0.0858(8) 0.099(4) Uani 0.85(2) 1 d PDU J 2
C85 C 0.1924(4) 0.0704(4) 0.1135(2) 0.0424(14) Uani 1 1 d D . .
F86 F 0.1919(7) 0.0023(5) 0.1563(4) 0.062(2) Uani 1 1 d D . .
F87 F 0.2924(6) 0.0805(6) 0.0998(4) 0.075(3) Uani 1 1 d D . .
F88 F 0.1413(7) 0.0383(6) 0.0609(3) 0.063(2) Uani 1 1 d D . .

loop_
_atom_site_aniso_label
_atom_site_aniso_U_11
_atom_site_aniso_U_22
_atom_site_aniso_U_33
_atom_site_aniso_U_23
_atom_site_aniso_U_13
_atom_site_aniso_U_12
Rh1 0.027(4) 0.021(4) 0.027(4) 0.000 -0.003(3) 0.000
H1 0.102(18) 0.28(4) 0.124(18) 0.02(2) 0.013(14) 0.043(19)
C2 0.027(3) 0.038(3) 0.032(3) 0.009(2) -0.007(2) 0.000(2)
N3 0.033(2) 0.050(2) 0.033(2) 0.0127(18) -0.0029(16) 0.0018(18)
C4 0.039(4) 0.083(5) 0.048(4) 0.032(3) -0.010(3) 0.002(3)
H4 0.028(7) 0.133(13) 0.094(10) 0.028(9) -0.018(7) -0.011(7)
C5 0.027(4) 0.101(6) 0.061(4) 0.037(4) 0.002(3) -0.004(3)
H5 0.041(8) 0.161(16) 0.079(10) 0.058(10) 0.001(7) -0.023(8)
N6 0.032(2) 0.062(3) 0.040(2) 0.023(2) -0.0026(16) -0.0007(19)
C7 0.038(3) 0.040(3) 0.019(2) 0.005(2) -0.002(2) 0.005(2)
C8 0.063(4) 0.038(3) 0.030(3) -0.003(2) 0.004(3) -0.007(3)
C9 0.070(4) 0.047(4) 0.028(3) -0.003(3) 0.012(3) -0.007(3)
H9 0.144(15) 0.107(13) 0.048(8) -0.036(8) 0.049(9) 0.000(10)
C10 0.066(4) 0.049(4) 0.031(3) 0.010(3) 0.006(3) -0.002(3)
C11 0.059(4) 0.037(4) 0.035(3) 0.003(3) 0.005(3) 0.008(3)
H11 0.131(14) 0.051(9) 0.062(8) 0.018(7) 0.020(8) 0.002(8)
C12 0.067(4) 0.045(4) 0.033(3) 0.009(3) 0.007(3) 0.021(3)
C13 0.109(6) 0.037(4) 0.064(4) -0.009(3) 0.022(4) -0.009(4)
H13A 0.152(10) 0.069(8) 0.129(9) -0.004(8) 0.036(9) -0.012(8)
H13B 0.153(9) 0.071(7) 0.124(8) -0.008(7) 0.027(8) -0.004(8)
H13C 0.168(11) 0.067(8) 0.115(9) -0.021(8) 0.027(9) -0.004(8)
C14 0.095(5) 0.055(4) 0.043(4) 0.016(3) 0.009(4) -0.018(4)
H14A 0.153(10) 0.093(8) 0.060(7) 0.015(6) 0.028(7) -0.023(7)
H14B 0.144(10) 0.098(8) 0.085(8) 0.021(6) 0.025(7) -0.029(7)
H14C 0.163(10) 0.088(8) 0.083(7) 0.021(7) 0.033(7) -0.016(7)
C15 0.105(6) 0.068(5) 0.045(4) -0.004(4) 0.021(4) 0.036(4)
H15A 0.140(9) 0.097(8) 0.069(7) -0.010(6) 0.026(7) 0.023(7)
H15B 0.133(9) 0.100(8) 0.084(7) -0.008(6) 0.036(7) 0.025(7)
H15C 0.131(9) 0.095(8) 0.080(7) -0.010(7) 0.026(7) 0.029(7)
C16 0.045(4) 0.058(4) 0.039(3) 0.014(3) 0.004(3) 0.003(3)
C17 0.132(7) 0.102(6) 0.023(3) 0.007(3) 0.004(4) 0.081(5)
C18 0.115(7) 0.101(7) 0.028(4) 0.003(4) 0.007(4) 0.059(5)
H18 0.22(2) 0.20(2) 0.031(8) 0.020(10) 0.013(10) 0.134(19)
C19 0.071(5) 0.078(5) 0.040(3) 0.035(3) 0.016(3) 0.022(4)
C20 0.095(6) 0.051(5) 0.057(5) 0.018(4) -0.005(4) 0.006(4)
H20 0.17(2) 0.083(13) 0.102(14) 0.007(10) -0.002(13) 0.043(13)
C21 0.077(5) 0.044(4) 0.053(4) 0.010(3) -0.007(3) 0.000(3)
C22 0.265(11) 0.118(7) 0.055(5) -0.016(5) -0.041(6) 0.147(7)
H22A 0.288(14) 0.132(10) 0.087(8) -0.010(8) -0.044(9) 0.135(10)
H22B 0.286(14) 0.135(10) 0.084(8) -0.024(8) -0.038(9) 0.130(10)
H22C 0.288(14) 0.140(10) 0.096(9) -0.016(8) -0.041(9) 0.131(10)
C23 0.119(7) 0.117(7) 0.042(4) 0.045(4) 0.012(4) 0.048(5)
H23A 0.176(11) 0.199(11) 0.072(7) 0.074(8) 0.004(8) 0.064(9)
H23B 0.171(11) 0.196(11) 0.081(8) 0.071(8) -0.008(8) 0.050(9)
H23C 0.178(11) 0.189(11) 0.078(8) 0.064(8) -0.008(8) 0.054(9)
C24 0.180(9) 0.067(6) 0.058(5) -0.007(4) -0.010(5) 0.018(6)
H24A 0.198(11) 0.104(9) 0.078(7) -0.025(7) -0.017(8) 0.017(8)
H24B 0.200(11) 0.104(9) 0.075(7) -0.027(7) -0.016(8) 0.016(8)
H24C 0.197(11) 0.107(9) 0.087(8) -0.034(7) -0.024(9) 0.014(8)
B60 0.017(4) 0.029(5) 0.022(4) 0.000 0.001(3) 0.000
C61 0.026(3) 0.032(3) 0.020(2) 0.004(2) 0.011(2) 0.001(2)
C62 0.027(3) 0.031(3) 0.020(2) 0.001(2) 0.007(2) -0.002(2)
H62 0.049(7) 0.070(8) 0.042(6) -0.014(5) 0.020(5) -0.025(5)
C63 0.039(3) 0.026(3) 0.020(2) 0.001(2) 0.008(2) 0.006(2)
C64 0.035(3) 0.047(4) 0.026(3) 0.004(3) 0.009(2) 0.007(2)
H64A 0.068(9) 0.069(9) 0.057(7) -0.011(7) 0.027(7) 0.002(6)
C65 0.030(3) 0.049(3) 0.031(3) -0.003(2) 0.014(2) 0.001(2)
C66 0.023(3) 0.044(4) 0.026(3) 0.000(2) 0.005(2) -0.005(2)
H66 0.057(8) 0.074(9) 0.058(7) -0.018(7) 0.030(6) -0.031(7)
C67 0.066(4) 0.033(3) 0.036(3) -0.012(3) 0.018(3) -0.005(3)
F68 0.067(7) 0.081(7) 0.165(11) -0.066(7) 0.010(7) -0.013(5)
F69 0.142(10) 0.087(7) 0.059(5) -0.035(5) 0.023(6) -0.059(7)
F70 0.168(13) 0.056(6) 0.122(9) 0.020(6) -0.053(8) -0.038(7)
C71 0.043(3) 0.083(4) 0.058(3) -0.017(3) 0.025(3) -0.006(3)
F72 0.087(8) 0.108(8) 0.065(6) 0.017(6) 0.032(5) -0.030(6)
F73 0.043(7) 0.116(7) 0.102(8) -0.020(6) 0.038(6) 0.011(5)
F74 0.053(6) 0.104(9) 0.082(6) -0.016(6) 0.031(5) -0.031(5)
C75 0.028(3) 0.037(3) 0.019(2) 0.004(2) 0.0021(19) -0.003(2)
C76 0.035(3) 0.036(3) 0.034(3) 0.000(2) -0.012(2) 0.012(2)
H76 0.055(8) 0.055(8) 0.064(8) -0.022(6) -0.012(6) 0.016(6)
C77 0.051(3) 0.043(3) 0.035(3) -0.010(2) -0.019(2) 0.010(2)
C78 0.053(4) 0.051(4) 0.026(3) -0.010(3) -0.012(3) -0.008(3)
H78 0.072(9) 0.079(9) 0.063(8) -0.018(7) -0.034(7) -0.006(7)
C79 0.040(3) 0.034(3) 0.025(2) -0.002(2) 0.002(2) -0.006(2)
C80 0.033(3) 0.033(3) 0.023(2) -0.004(2) 0.009(2) -0.008(2)
H80 0.040(7) 0.049(7) 0.049(6) -0.015(5) -0.001(5) 0.006(5)
C81 0.068(4) 0.081(4) 0.076(4) -0.014(3) -0.041(3) 0.018(3)
F821 0.123(9) 0.083(7) 0.082(7) 0.010(6) -0.040(6) 0.041(6)
F831 0.046(6) 0.095(8) 0.100(7) 0.002(6) -0.021(5) 0.029(6)
F841 0.073(7) 0.098(7) 0.121(9) -0.019(6) -0.052(6) 0.023(5)
C85 0.046(4) 0.047(4) 0.035(3) -0.018(3) 0.010(3) -0.012(3)
F86 0.082(6) 0.054(5) 0.049(4) -0.005(4) 0.000(4) 0.016(4)
F87 0.062(6) 0.081(6) 0.087(6) -0.054(5) 0.035(5) -0.019(4)
F88 0.080(6) 0.059(5) 0.048(4) -0.027(4) -0.003(4) -0.007(4)

loop_
_atom_type_symbol
_atom_type_description
_atom_type_scat_dispersion_real
_atom_type_scat_dispersion_imag
_atom_type_scat_source
C C 0.0000 0.0000 'International Tables Vol C Tables 4.2.6.8 and 6.1.1.4'
H H 0.0000 0.0000 'International Tables Vol C Tables 4.2.6.8 and 6.1.1.4'
B B 0.0000 -0.2130 'International Tables Vol C Tables 4.2.6.8 and 6.1.1.4'
F F 0.0000 0.0000 'International Tables Vol C Tables 4.2.6.8 and 6.1.1.4'
N N 0.0000 0.0000 'International Tables Vol C Tables 4.2.6.8 and 6.1.1.4'
Rh Rh 0.0000 0.0000 'International Tables Vol C Tables 4.2.6.8 and 6.1.1.4'

loop_
_geom_angle_atom_site_label_1
_geom_angle_atom_site_label_2
_geom_angle_atom_site_label_3
_geom_angle
_geom_angle_site_symmetry_1
_geom_angle_site_symmetry_3
B48 Rh1 B48 18.5(8) 2_556 .
B48 Rh1 C2 90.5(6) 2_556 .
B48 Rh1 C2 93.5(6) . .
B48 Rh1 C2 93.5(6) 2_556 2_556
B48 Rh1 C2 90.5(6) . 2_556
C2 Rh1 C2 176.0(5) . 2_556
B48 Rh1 H1 77.4(15) 2_556 .
B48 Rh1 H1 95.5(15) . .
C2 Rh1 H1 93.0(10) . .
C2 Rh1 H1 87.2(10) 2_556 .
N6 C2 N3 103.6(4) . .
N6 C2 Rh1 127.0(4) . .
N3 C2 Rh1 129.4(4) . .
C2 N3 C4 111.0(4) . .
C2 N3 C7 123.7(4) . .
C4 N3 C7 125.2(4) . .
C5 C4 N3 106.7(5) . .
C5 C4 H4 131.9(9) . .
N3 C4 H4 121.4(9) . .
C4 C5 N6 106.6(5) . .
C4 C5 H5 132.6(10) . .
N6 C5 H5 120.8(9) . .
C2 N6 C5 112.1(4) . .
C2 N6 C16 123.3(4) . .
C5 N6 C16 124.6(4) . .
C12 C7 C8 120.8(4) . .
C12 C7 N3 119.2(4) . .
C8 C7 N3 120.0(5) . .
C9 C8 C7 118.4(5) . .
C9 C8 C13 120.6(5) . .
C7 C8 C13 120.9(5) . .
C10 C9 C8 122.1(5) . .
C10 C9 H9 120.2(11) . .
C8 C9 H9 117.7(11) . .
C9 C10 C11 118.7(5) . .
C9 C10 C14 121.7(5) . .
C11 C10 C14 119.6(6) . .
C12 C11 C10 120.9(6) . .
C12 C11 H11 119.1(8) . .
C10 C11 H11 120.0(8) . .
C11 C12 C7 119.0(5) . .
C11 C12 C15 121.3(6) . .
C7 C12 C15 119.8(5) . .
C8 C13 H13A 113.0(11) . .
C8 C13 H13B 111.4(11) . .
H13A C13 H13B 105.1(13) . .
C8 C13 H13C 109.5(11) . .
H13A C13 H13C 111.6(13) . .
H13B C13 H13C 105.9(13) . .
C10 C14 H14A 110.8(9) . .
C10 C14 H14B 111.9(9) . .
H14A C14 H14B 105.0(12) . .
C10 C14 H14C 114.2(10) . .
H14A C14 H14C 106.9(12) . .
H14B C14 H14C 107.6(12) . .
C12 C15 H15A 111.2(9) . .
C12 C15 H15B 112.5(10) . .
H15A C15 H15B 107.4(12) . .
C12 C15 H15C 110.0(9) . .
H15A C15 H15C 107.4(12) . .
H15B C15 H15C 108.1(12) . .
C17 C16 C21 122.4(5) . .
C17 C16 N6 119.9(5) . .
C21 C16 N6 117.6(5) . .
C16 C17 C18 117.4(6) . .
C16 C17 C22 120.2(6) . .
C18 C17 C22 120.1(6) . .
C19 C18 C17 123.0(7) . .
C19 C18 H18 118.1(11) . .
C17 C18 H18 118.8(12) . .
C18 C19 C20 118.9(6) . .
C18 C19 C23 121.7(7) . .
C20 C19 C23 119.4(6) . .
C19 C20 C21 121.0(7) . .
C19 C20 H20 120.6(12) . .
C21 C20 H20 118.4(13) . .
C20 C21 C16 117.2(6) . .
C20 C21 C24 121.3(7) . .
C16 C21 C24 121.4(6) . .
C17 C22 H22A 118.5(13) . .
C17 C22 H22B 112.8(12) . .
H22A C22 H22B 108.6(14) . .
C17 C22 H22C 101.9(13) . .
H22A C22 H22C 108.0(14) . .
H22B C22 H22C 106.1(14) . .
C19 C23 H23A 113.5(11) . .
C19 C23 H23B 110.3(10) . .
H23A C23 H23B 106.2(14) . .
C19 C23 H23C 111.8(11) . .
H23A C23 H23C 111.7(14) . .
H23B C23 H23C 102.7(14) . .
C21 C24 H24A 110.4(11) . .
C21 C24 H24B 111.8(11) . .
H24A C24 H24B 109.4(13) . .
C21 C24 H24C 109.5(11) . .
H24A C24 H24C 107.8(14) . .
H24B C24 H24C 107.9(14) . .
N49 B48 Rh1 132.7(10) . .
N49 B48 H48 116.7(15) . .
Rh1 B48 H48 110.5(14) . .
B48 N49 C50 122.1(11) . .
B48 N49 C51 120.8(10) . .
C50 N49 C51 116.9(10) . .
N49 C50 H50A 112.7(15) . .
N49 C50 H50B 113.0(16) . .
H50A C50 H50B 103.4(17) . .
N49 C50 H50C 114.7(16) . .
H50A C50 H50C 105.2(18) . .
H50B C50 H50C 106.9(17) . .
N49 C51 H51A 122(2) . .
N49 C51 H51B 109(2) . .
H51A C51 H51B 105.5(17) . .
N49 C51 H51C 108(2) . .
H51A C51 H51C 106.2(17) . .
H51B C51 H51C 105.7(17) . .
C75 B60 C75 111.6(6) . 2
C75 B60 C61 103.8(2) . 2
C75 B60 C61 113.4(2) 2 2
C75 B60 C61 113.4(2) . .
C75 B60 C61 103.8(2) 2 .
C61 B60 C61 111.1(6) 2 .
C62 C61 C66 115.5(4) . .
C62 C61 B60 121.8(4) . .
C66 C61 B60 122.1(5) . .
C63 C62 C61 122.4(4) . .
C63 C62 H62 120.3(7) . .
C61 C62 H62 117.2(7) . .
C62 C63 C64 121.7(5) . .
C62 C63 C67 119.3(4) . .
C64 C63 C67 119.1(4) . .
C63 C64 C65 117.5(5) . .
C63 C64 H64A 121.9(9) . .
C65 C64 H64A 120.6(9) . .
C66 C65 C64 120.7(5) . .
C66 C65 C71 119.9(5) . .
C64 C65 C71 119.2(4) . .
C65 C66 C61 122.1(5) . .
C65 C66 H66 119.6(7) . .
C61 C66 H66 118.3(6) . .
F69 C67 F70 109.7(9) . .
F69 C67 F68 104.3(9) . .
F70 C67 F68 103.4(9) . .
F69 C67 C63 113.8(6) . .
F70 C67 C63 112.4(7) . .
F68 C67 C63 112.5(6) . .
F721 C71 F74 66.4(16) . .
F721 C71 F73 123.1(19) . .
F74 C71 F73 111.6(9) . .
F721 C71 F741 109.7(14) . .
F74 C71 F741 44.6(15) . .
F73 C71 F741 79.6(16) . .
F721 C71 F731 108.2(14) . .
F74 C71 F731 131(2) . .
F73 C71 F731 27.6(16) . .
F741 C71 F731 106.9(14) . .
F721 C71 F72 37.2(15) . .
F74 C71 F72 102.8(8) . .
F73 C71 F72 103.5(8) . .
F741 C71 F72 142.3(18) . .
F731 C71 F72 79.2(15) . .
F721 C71 C65 117.8(18) . .
F74 C71 C65 113.5(6) . .
F73 C71 C65 114.2(8) . .
F741 C71 C65 102.1(18) . .
F731 C71 C65 112(2) . .
F72 C71 C65 110.1(7) . .
C80 C75 C76 116.5(5) . .
C80 C75 B60 120.0(4) . .
C76 C75 B60 123.1(5) . .
C77 C76 C75 120.6(5) . .
C77 C76 H76 119.8(8) . .
C75 C76 H76 119.6(8) . .
C78 C77 C76 122.1(5) . .
C78 C77 C81 120.3(5) . .
C76 C77 C81 117.6(5) . .
C77 C78 C79 117.6(5) . .
C77 C78 H78 121.3(9) . .
C79 C78 H78 121.0(9) . .
C80 C79 C78 120.1(5) . .
C80 C79 C85 119.2(5) . .
C78 C79 C85 120.7(5) . .
C79 C80 C75 122.9(5) . .
C79 C80 H80 117.1(7) . .
C75 C80 H80 120.0(7) . .
F841 C81 F831 109.1(9) . .
F841 C81 F83 122(3) . .
F831 C81 F83 28(3) . .
F841 C81 F82 70(3) . .
F831 C81 F82 128(3) . .
F83 C81 F82 106.4(17) . .
F841 C81 F84 36(3) . .
F831 C81 F84 82(3) . .
F83 C81 F84 105.5(16) . .
F82 C81 F84 105.2(16) . .
F841 C81 F821 104.8(8) . .
F831 C81 F821 107.1(8) . .
F83 C81 F821 80(3) . .
F82 C81 F821 36(3) . .
F84 C81 F821 137(3) . .
F841 C81 C77 112.5(8) . .
F831 C81 C77 112.6(7) . .
F83 C81 C77 119(3) . .
F82 C81 C77 115(3) . .
F84 C81 C77 104(3) . .
F821 C81 C77 110.4(8) . .
F86 C85 F87 105.6(8) . .
F86 C85 F88 107.5(6) . .
F87 C85 F88 106.4(6) . .
F86 C85 C79 112.7(5) . .
F87 C85 C79 111.4(6) . .
F88 C85 C79 112.7(6) . .

loop_
_geom_bond_atom_site_label_1
_geom_bond_atom_site_label_2
_geom_bond_distance
_geom_bond_site_symmetry_2
Rh1 B48 1.963(15) 2_556
Rh1 B48 1.963(15) .
Rh1 C2 2.036(5) .
Rh1 C2 2.036(5) 2_556
Rh1 H1 1.40(2) .
C2 N6 1.358(6) .
C2 N3 1.369(6) .
N3 C4 1.398(7) .
N3 C7 1.420(6) .
C4 C5 1.345(9) .
C4 H4 1.077(17) .
C5 N6 1.386(8) .
C5 H5 1.104(15) .
N6 C16 1.439(7) .
C7 C12 1.389(8) .
C7 C8 1.407(7) .
C8 C9 1.380(8) .
C8 C13 1.547(9) .
C9 C10 1.377(8) .
C9 H9 1.089(14) .
C10 C11 1.402(8) .
C10 C14 1.530(9) .
C11 C12 1.389(8) .
C11 H11 1.106(19) .
C12 C15 1.522(9) .
C13 H13A 1.033(13) .
C13 H13B 1.049(14) .
C13 H13C 1.023(13) .
C14 H14A 1.052(12) .
C14 H14B 1.048(13) .
C14 H14C 1.029(13) .
C15 H15A 1.035(13) .
C15 H15B 1.027(13) .
C15 H15C 1.039(13) .
C16 C17 1.368(9) .
C16 C21 1.420(9) .
C17 C18 1.389(9) .
C17 C22 1.470(11) .
C18 C19 1.363(10) .
C18 H18 1.09(2) .
C19 C20 1.393(10) .
C19 C23 1.533(10) .
C20 C21 1.396(9) .
C20 H20 1.09(3) .
C21 C24 1.542(11) .
C22 H22A 1.027(13) .
C22 H22B 1.039(13) .
C22 H22C 1.038(14) .
C23 H23A 1.014(13) .
C23 H23B 1.054(14) .
C23 H23C 1.034(14) .
C24 H24A 1.038(13) .
C24 H24B 1.018(14) .
C24 H24C 1.031(14) .
B48 N49 1.391(17) .
B48 H48 1.49(3) .
N49 C50 1.49(2) .
N49 C51 1.522(18) .
C50 H50A 1.063(15) .
C50 H50B 1.043(15) .
C50 H50C 1.034(15) .
C51 H51A 1.049(15) .
C51 H51B 1.046(15) .
C51 H51C 1.036(15) .
B60 C75 1.637(7) .
B60 C75 1.637(7) 2
B60 C61 1.641(6) 2
B60 C61 1.641(6) .
C61 C62 1.409(7) .
C61 C66 1.413(6) .
C62 C63 1.384(6) .
C62 H62 1.096(12) .
C63 C64 1.388(7) .
C63 C67 1.508(8) .
C64 C65 1.408(8) .
C64 H64A 1.048(16) .
C65 C66 1.398(7) .
C65 C71 1.499(8) .
C66 H66 1.076(16) .
C67 F69 1.295(8) .
C67 F70 1.307(10) .
C67 F68 1.333(9) .
C71 F721 1.305(14) .
C71 F74 1.309(10) .
C71 F73 1.309(10) .
C71 F741 1.326(14) .
C71 F731 1.327(14) .
C71 F72 1.376(10) .
C75 C80 1.397(7) .
C75 C76 1.409(7) .
C76 C77 1.400(8) .
C76 H76 1.066(15) .
C77 C78 1.390(8) .
C77 C81 1.503(9) .
C78 C79 1.403(8) .
C78 H78 1.081(14) .
C79 C80 1.391(7) .
C79 C85 1.500(8) .
C80 H80 1.093(16) .
C81 F841 1.317(10) .
C81 F831 1.320(10) .
C81 F83 1.331(16) .
C81 F82 1.333(16) .
C81 F84 1.347(16) .
C81 F821 1.363(10) .
C85 F86 1.323(9) .
C85 F87 1.334(8) .
C85 F88 1.338(8) .
